data_2202702
loop_
_publ_author_name
'Zhu, Hai-Liang'
'Shao, Si-Chang'
'Ma, Ji-Long'
'Qiu, Xiao-Yang'
'Sun, Lin'
'Yang, Song'

_publ_section_title
;
 Dibenzoato-di(2-aminopyridine)nickel(II)
;
_journal_issue 10
_journal_name_full 'Acta Crystallographica Section E'
_journal_page_first m843
_journal_page_last m844
_journal_paper_doi 10.1107/S1600536803019329
_journal_volume 59
_journal_year 2003
_chemical_formula_iupac '[Ni (C7 H5 O2 )2 (C5 H6 N2 )2 ]'
_chemical_formula_moiety 'C24 H22 N4 Ni O4'
_chemical_formula_sum 'C24 H22 N4 Ni O4'
_chemical_formula_weight 489.17
_chemical_name_systematic
;
 dibenzoato-di(2-aminopyridine)nickel(II)
;
_space_group_IT_number 15
_symmetry_cell_setting monoclinic
_symmetry_space_group_name_Hall '-C 2yc'
_symmetry_space_group_name_H-M 'C 1 2/c 1'
_atom_sites_solution_hydrogens geom
_atom_sites_solution_primary direct
_atom_sites_solution_secondary difmap
_audit_creation_method SHELXL-97
_cell_angle_alpha 90.00
_cell_angle_beta 101.28(3)
_cell_angle_gamma 90.00
_cell_formula_units_Z 8
_cell_length_a 25.097(5)
_cell_length_b 10.991(2)
_cell_length_c 17.499(3)
_cell_measurement_reflns_used 19350
_cell_measurement_temperature 293(2)
_cell_measurement_theta_max 25.4
_cell_measurement_theta_min 2.9
_cell_volume 4733.7(16)
_computing_cell_refinement SMART
_computing_data_collection 'SMART (Siemens, 1996)'
_computing_data_reduction 'SAINT (Siemens, 1996)'
_computing_molecular_graphics 'SHELXTL (Sheldrick, 1997)'
_computing_publication_material SHELXTL
_computing_structure_refinement 'SHELXL97 (Sheldrick, 1997)'
_computing_structure_solution 'SHELXS97 (Sheldrick, 1997)'
_diffrn_ambient_temperature 293(2)
_diffrn_measured_fraction_theta_full 0.993
_diffrn_measured_fraction_theta_max 0.993
_diffrn_measurement_device_type 'Bruker SMART CCD area-detector diffractometer'
_diffrn_measurement_method '\f and \w scans'
_diffrn_radiation_monochromator graphite
_diffrn_radiation_source 'fine-focus sealed tube'
_diffrn_radiation_type MoK\a
_diffrn_radiation_wavelength 0.71073
_diffrn_reflns_av_R_equivalents 0.0179
_diffrn_reflns_av_sigmaI/netI 0.0146
_diffrn_reflns_limit_h_max 32
_diffrn_reflns_limit_h_min -14
_diffrn_reflns_limit_k_max 13
_diffrn_reflns_limit_k_min -13
_diffrn_reflns_limit_l_max 20
_diffrn_reflns_limit_l_min -22
_diffrn_reflns_number 19355
_diffrn_reflns_theta_full 27.00
_diffrn_reflns_theta_max 27.00
_diffrn_reflns_theta_min 2.03
_diffrn_standards_decay_% 0
_diffrn_standards_interval_count 0
_diffrn_standards_interval_time 0
_diffrn_standards_number 0
_exptl_absorpt_coefficient_mu 0.857
_exptl_absorpt_correction_T_max 0.722
_exptl_absorpt_correction_T_min 0.649
_exptl_absorpt_correction_type multi-scan
_exptl_absorpt_process_details '(SADABS; Sheldrick, 1996)'
_exptl_crystal_colour blue
_exptl_crystal_density_diffrn 1.373
_exptl_crystal_density_method 'not measured'
_exptl_crystal_description prism
_exptl_crystal_F_000 2032
_exptl_crystal_size_max 0.55
_exptl_crystal_size_mid 0.43
_exptl_crystal_size_min 0.38
_refine_diff_density_max 0.313
_refine_diff_density_min -0.310
_refine_ls_extinction_method none
_refine_ls_goodness_of_fit_ref 1.034
_refine_ls_hydrogen_treatment constr
_refine_ls_matrix_type full
_refine_ls_number_parameters 299
_refine_ls_number_reflns 5137
_refine_ls_number_restraints 0
_refine_ls_restrained_S_all 1.034
_refine_ls_R_factor_all 0.0362
_refine_ls_R_factor_gt 0.0328
_refine_ls_shift/su_max 0.011
_refine_ls_shift/su_mean 0.006
_refine_ls_structure_factor_coef Fsqd
_refine_ls_weighting_details 'calc w = 1/[\s^2^(Fo^2^)+(0.0623P)^2^+1.3806P] where P = (Fo^2^+2Fc^2^)/3'
_refine_ls_weighting_scheme calc
_refine_ls_wR_factor_gt 0.0921
_refine_ls_wR_factor_ref 0.0954
_reflns_number_gt 4599
_reflns_number_total 5137
_reflns_threshold_expression I>2\s(I)
_cod_data_source_file lh6101.cif
_cod_data_source_block I
_cod_original_cell_volume 4733.7(15)
_cod_original_sg_symbol_H-M 'C 2/c'
_cod_database_code 2202702
_cod_database_fobs_code 2202702

loop_
_symmetry_equiv_pos_as_xyz
'x, y, z'
'-x, y, -z+1/2'
'x+1/2, y+1/2, z'
'-x+1/2, y+1/2, -z+1/2'
'-x, -y, -z'
'x, -y, z-1/2'
'-x+1/2, -y+1/2, -z'
'x+1/2, -y+1/2, z-1/2'

loop_
_atom_site_label
_atom_site_fract_x
_atom_site_fract_y
_atom_site_fract_z
_atom_site_U_iso_or_equiv
_atom_site_adp_type
_atom_site_calc_flag
_atom_site_refinement_flags
_atom_site_occupancy
_atom_site_disorder_assembly
_atom_site_disorder_group
_atom_site_type_symbol
Ni1 0.120153(7) 0.138617(16) -0.006830(11) 0.04395(9) Uani d . 1 . . Ni
O1 0.13393(5) 0.29257(10) 0.06805(7) 0.0533(3) Uani d . 1 . . O
O2 0.09143(5) 0.13187(9) 0.09891(8) 0.0547(3) Uani d . 1 . . O
O3 0.19061(4) 0.03698(9) 0.05237(7) 0.0505(3) Uani d . 1 . . O
O4 0.11892(4) -0.04916(10) -0.01732(6) 0.0519(3) Uani d . 1 . . O
N1 0.04671(6) 0.19525(13) -0.07201(9) 0.0571(3) Uani d . 1 . . N
N2 0.00972(6) 0.00270(16) -0.09137(11) 0.0757(5) Uani d . 1 . . N
H2A -0.0177 -0.0470 -0.1125 0.080 Uiso d R 1 . . H
H2B 0.0407 -0.0286 -0.0636 0.080 Uiso d R 1 . . H
N3 0.15778(5) 0.17196(12) -0.09912(8) 0.0478(3) Uani d . 1 . . N
N4 0.20348(6) 0.34509(13) -0.04598(9) 0.0584(4) Uani d . 1 . . N
H4B 0.2274 0.4055 -0.0478 0.080 Uiso d R 1 . . H
H4C 0.1852 0.3418 -0.0066 0.080 Uiso d R 1 . . H
C1 0.11146(6) 0.23599(13) 0.11642(9) 0.0482(3) Uani d . 1 . . C
C2 0.10890(7) 0.29026(14) 0.19359(9) 0.0511(4) Uani d . 1 . . C
C3 0.08226(10) 0.2292(2) 0.24451(12) 0.0753(5) Uani d . 1 . . C
H3A 0.0654 0.1522 0.2295 0.080 Uiso d R 1 . . H
C4 0.08069(13) 0.2793(3) 0.31658(14) 0.0974(8) Uani d . 1 . . C
H4A 0.0624 0.2372 0.3521 0.080 Uiso d R 1 . . H
C5 0.10481(12) 0.3890(2) 0.33736(13) 0.0883(7) Uani d . 1 . . C
H5A 0.1027 0.4244 0.3868 0.080 Uiso d R 1 . . H
C6 0.13156(11) 0.44945(19) 0.28825(12) 0.0822(7) Uani d . 1 . . C
H6A 0.1490 0.5257 0.3038 0.080 Uiso d R 1 . . H
C7 0.13421(9) 0.39987(17) 0.21640(11) 0.0667(5) Uani d . 1 . . C
H7A 0.1533 0.4419 0.1818 0.080 Uiso d R 1 . . H
C8 0.16455(6) -0.05814(13) 0.02828(8) 0.0440(3) Uani d . 1 . . C
C9 0.18662(6) -0.18095(13) 0.05278(8) 0.0449(3) Uani d . 1 . . C
C10 0.15254(8) -0.28150(15) 0.03900(10) 0.0552(4) Uani d . 1 . . C
H10A 0.1152 -0.2714 0.0142 0.080 Uiso d R 1 . . H
C11 0.17245(10) -0.39622(17) 0.06087(12) 0.0692(5) Uani d . 1 . . C
H11A 0.1489 -0.4657 0.0513 0.080 Uiso d R 1 . . H
C12 0.22616(10) -0.41067(18) 0.09612(11) 0.0698(5) Uani d . 1 . . C
H12A 0.2399 -0.4903 0.1115 0.080 Uiso d R 1 . . H
C13 0.26012(8) -0.31148(18) 0.10973(10) 0.0629(5) Uani d . 1 . . C
H13A 0.2976 -0.3223 0.1339 0.080 Uiso d R 1 . . H
C14 0.24040(7) -0.19605(15) 0.08848(9) 0.0516(4) Uani d . 1 . . C
H14A 0.2639 -0.1266 0.0985 0.080 Uiso d R 1 . . H
C15 0.00464(7) 0.12335(18) -0.10161(11) 0.0586(4) Uani d . 1 . . C
C16 -0.04366(9) 0.1722(3) -0.14468(15) 0.0887(7) Uani d . 1 . . C
H16A -0.0737 0.1199 -0.1653 0.080 Uiso d R 1 . . H
C17 -0.04756(11) 0.2930(3) -0.15845(19) 0.1132(10) Uani d . 1 . . C
H17A -0.0810 0.3275 -0.1859 0.080 Uiso d R 1 . . H
C18 -0.00416(12) 0.3669(2) -0.1293(2) 0.1170(12) Uani d . 1 . . C
H18A -0.0055 0.4522 -0.1412 0.080 Uiso d R 1 . . H
C19 0.04143(10) 0.3152(2) -0.08709(17) 0.0904(8) Uani d . 1 . . C
H19A 0.0715 0.3673 -0.0663 0.080 Uiso d R 1 . . H
C20 0.19480(6) 0.25976(14) -0.10235(9) 0.0491(3) Uani d . 1 . . C
C21 0.22309(8) 0.26359(19) -0.16393(11) 0.0663(5) Uani d . 1 . . C
H21A 0.2504 0.3245 -0.1643 0.080 Uiso d R 1 . . H
C22 0.21141(9) 0.1814(2) -0.22263(12) 0.0741(5) Uani d . 1 . . C
H22A 0.2306 0.1841 -0.2650 0.080 Uiso d R 1 . . H
C23 0.17159(9) 0.0936(2) -0.22153(11) 0.0691(5) Uani d . 1 . . C
H23A 0.1623 0.0355 -0.2630 0.080 Uiso d R 1 . . H
C24 0.14652(7) 0.09197(17) -0.15928(10) 0.0583(4) Uani d . 1 . . C
H24A 0.1192 0.0315 -0.1574 0.080 Uiso d R 1 . . H

loop_
_atom_site_aniso_label
_atom_site_aniso_U_11
_atom_site_aniso_U_22
_atom_site_aniso_U_33
_atom_site_aniso_U_12
_atom_site_aniso_U_13
_atom_site_aniso_U_23
Ni1 0.04102(13) 0.03469(13) 0.05502(14) -0.00833(7) 0.00664(9) -0.00090(7)
O1 0.0583(6) 0.0423(5) 0.0612(6) -0.0127(5) 0.0164(5) -0.0022(5)
O2 0.0542(7) 0.0437(6) 0.0687(7) -0.0158(5) 0.0181(6) -0.0068(5)
O3 0.0483(6) 0.0407(5) 0.0614(6) -0.0089(4) 0.0079(5) -0.0026(4)
O4 0.0505(6) 0.0386(6) 0.0621(6) -0.0062(4) 0.0004(5) -0.0002(4)
N1 0.0441(7) 0.0533(8) 0.0714(9) -0.0036(6) 0.0047(6) 0.0072(6)
N2 0.0504(8) 0.0687(10) 0.1000(12) -0.0209(8) -0.0047(8) -0.0016(9)
N3 0.0444(7) 0.0452(6) 0.0522(7) -0.0027(5) 0.0051(5) 0.0039(5)
N4 0.0566(8) 0.0484(7) 0.0725(9) -0.0163(6) 0.0181(7) -0.0001(6)
C1 0.0417(7) 0.0408(7) 0.0616(9) -0.0049(6) 0.0088(6) -0.0003(6)
C2 0.0503(8) 0.0451(8) 0.0565(9) 0.0011(6) 0.0067(7) 0.0002(6)
C3 0.0903(15) 0.0683(12) 0.0727(12) -0.0188(11) 0.0290(11) -0.0053(10)
C4 0.131(2) 0.0986(18) 0.0720(13) -0.0149(16) 0.0429(15) -0.0013(13)
C5 0.125(2) 0.0805(14) 0.0587(11) 0.0147(15) 0.0159(13) -0.0096(11)
C6 0.1137(18) 0.0551(11) 0.0703(12) -0.0022(11) -0.0008(12) -0.0122(9)
C7 0.0832(13) 0.0495(9) 0.0647(10) -0.0104(9) 0.0080(9) -0.0024(8)
C8 0.0467(8) 0.0401(7) 0.0461(7) -0.0062(6) 0.0117(6) -0.0003(5)
C9 0.0543(8) 0.0419(7) 0.0403(7) -0.0015(6) 0.0137(6) 0.0007(6)
C10 0.0629(10) 0.0435(8) 0.0594(9) -0.0041(7) 0.0120(7) 0.0029(7)
C11 0.0938(15) 0.0407(8) 0.0753(12) -0.0029(9) 0.0216(11) 0.0055(8)
C12 0.0977(15) 0.0508(10) 0.0627(10) 0.0191(10) 0.0200(10) 0.0112(8)
C13 0.0655(11) 0.0709(12) 0.0528(9) 0.0176(9) 0.0128(8) 0.0079(8)
C14 0.0569(9) 0.0544(9) 0.0447(7) 0.0005(7) 0.0127(6) 0.0013(6)
C15 0.0423(9) 0.0735(12) 0.0595(9) -0.0065(7) 0.0086(7) 0.0012(8)
C16 0.0472(11) 0.1073(18) 0.1021(17) -0.0040(11) -0.0085(11) 0.0091(14)
C17 0.0655(15) 0.123(2) 0.138(2) 0.0194(15) -0.0120(15) 0.036(2)
C18 0.0830(18) 0.0787(17) 0.176(3) 0.0142(13) -0.0063(19) 0.0430(18)
C19 0.0675(13) 0.0611(12) 0.132(2) -0.0027(10) -0.0054(13) 0.0216(13)
C20 0.0441(8) 0.0470(8) 0.0546(8) 0.0018(6) 0.0056(6) 0.0130(6)
C21 0.0640(11) 0.0726(12) 0.0653(10) -0.0049(9) 0.0197(8) 0.0167(9)
C22 0.0778(13) 0.0920(14) 0.0561(10) 0.0074(12) 0.0222(9) 0.0142(10)
C23 0.0741(12) 0.0797(12) 0.0492(9) 0.0100(10) 0.0016(8) -0.0033(9)
C24 0.0573(10) 0.0582(10) 0.0557(9) -0.0018(8) 0.0017(7) -0.0031(7)

loop_
_atom_type_symbol
_atom_type_description
_atom_type_scat_dispersion_real
_atom_type_scat_dispersion_imag
_atom_type_scat_source
C C 0.0033 0.0016 'International Tables Vol C Tables 4.2.6.8 and 6.1.1.4'
H H 0.0000 0.0000 'International Tables Vol C Tables 4.2.6.8 and 6.1.1.4'
N N 0.0061 0.0033 'International Tables Vol C Tables 4.2.6.8 and 6.1.1.4'
O O 0.0106 0.0060 'International Tables Vol C Tables 4.2.6.8 and 6.1.1.4'
Ni Ni 0.3393 1.1124 'International Tables Vol C Tables 4.2.6.8 and 6.1.1.4'

loop_
_geom_angle_atom_site_label_1
_geom_angle_atom_site_label_2
_geom_angle_atom_site_label_3
_geom_angle
_geom_angle_publ_flag
N3 Ni1 N1 90.56(6) y
N3 Ni1 O4 96.27(5) y
N1 Ni1 O4 104.78(5) y
N3 Ni1 O2 168.76(5) y
N1 Ni1 O2 94.23(6) y
O4 Ni1 O2 92.34(4) y
N3 Ni1 O1 107.32(5) y
N1 Ni1 O1 96.92(6) y
O4 Ni1 O1 147.68(4) y
O2 Ni1 O1 62.02(4) y
N3 Ni1 O3 90.58(5) y
N1 Ni1 O3 166.56(5) y
O4 Ni1 O3 61.79(4) y
O2 Ni1 O3 87.12(5) y
O1 Ni1 O3 95.52(5) y
C1 O1 Ni1 88.92(9) ?
C1 O2 Ni1 89.60(10) ?
C8 O3 Ni1 86.93(9) ?
C8 O4 Ni1 91.48(8) ?
C15 N1 C19 117.52(17) ?
C15 N1 Ni1 125.93(13) ?
C19 N1 Ni1 116.53(13) ?
C15 N2 H2A 120.0 ?
C15 N2 H2B 120.0 ?
H2A N2 H2B 120.0 ?
C20 N3 C24 118.12(15) ?
C20 N3 Ni1 125.90(11) ?
C24 N3 Ni1 115.81(11) ?
C20 N4 H4B 120.1 ?
C20 N4 H4C 119.9 ?
H4B N4 H4C 120.0 ?
O2 C1 O1 119.35(15) ?
O2 C1 C2 119.81(14) ?
O1 C1 C2 120.83(14) ?
C7 C2 C3 119.18(17) ?
C7 C2 C1 120.76(16) ?
C3 C2 C1 120.03(15) ?
C4 C3 C2 119.7(2) ?
C4 C3 H3A 120.7 ?
C2 C3 H3A 119.6 ?
C5 C4 C3 120.3(2) ?
C5 C4 H4A 119.8 ?
C3 C4 H4A 120.0 ?
C6 C5 C4 120.6(2) ?
C6 C5 H5A 119.5 ?
C4 C5 H5A 119.9 ?
C5 C6 C7 119.9(2) ?
C5 C6 H6A 120.0 ?
C7 C6 H6A 120.1 ?
C6 C7 C2 120.3(2) ?
C6 C7 H7A 120.1 ?
C2 C7 H7A 119.6 ?
O3 C8 O4 119.50(14) ?
O3 C8 C9 121.03(14) ?
O4 C8 C9 119.47(12) ?
C14 C9 C10 119.78(15) ?
C14 C9 C8 120.94(14) ?
C10 C9 C8 119.28(14) ?
C11 C10 C9 120.03(18) ?
C11 C10 H10A 120.0 ?
C9 C10 H10A 120.0 ?
C12 C11 C10 119.89(19) ?
C12 C11 H11A 120.1 ?
C10 C11 H11A 120.0 ?
C13 C12 C11 120.33(17) ?
C13 C12 H12A 119.8 ?
C11 C12 H12A 119.8 ?
C12 C13 C14 120.16(18) ?
C12 C13 H13A 119.9 ?
C14 C13 H13A 119.9 ?
C9 C14 C13 119.81(16) ?
C9 C14 H14A 119.9 ?
C13 C14 H14A 120.2 ?
N1 C15 N2 118.99(17) ?
N1 C15 C16 121.0(2) ?
N2 C15 C16 119.97(19) ?
C17 C16 C15 119.8(2) ?
C17 C16 H16A 119.8 ?
C15 C16 H16A 120.3 ?
C16 C17 C18 119.4(2) ?
C16 C17 H17A 120.2 ?
C18 C17 H17A 120.3 ?
C19 C18 C17 118.5(2) ?
C19 C18 H18A 121.1 ?
C17 C18 H18A 120.3 ?
N1 C19 C18 123.8(2) ?
N1 C19 H19A 118.1 ?
C18 C19 H19A 118.1 ?
N4 C20 N3 118.78(15) ?
N4 C20 C21 120.53(16) ?
N3 C20 C21 120.68(16) ?
C22 C21 C20 119.69(18) ?
C22 C21 H21A 120.5 ?
C20 C21 H21A 119.8 ?
C21 C22 C23 120.05(18) ?
C21 C22 H22A 119.9 ?
C23 C22 H22A 120.1 ?
C24 C23 C22 117.75(19) ?
C24 C23 H23A 120.9 ?
C22 C23 H23A 121.3 ?
N3 C24 C23 123.61(18) ?
N3 C24 H24A 117.6 ?
C23 C24 H24A 118.8 ?

loop_
_geom_bond_atom_site_label_1
_geom_bond_atom_site_label_2
_geom_bond_site_symmetry_2
_geom_bond_distance
_geom_bond_publ_flag
Ni1 N3 . 2.0569(14) y
Ni1 N1 . 2.0647(15) y
Ni1 O4 . 2.0716(12) y
Ni1 O2 . 2.1144(14) y
Ni1 O1 . 2.1266(11) y
Ni1 O3 . 2.1750(12) y
O1 C1 . 1.2681(19) ?
O2 C1 . 1.2632(18) ?
O3 C8 . 1.2611(17) ?
O4 C8 . 1.2651(18) ?
N1 C15 . 1.339(2) ?
N1 C19 . 1.345(3) ?
N2 C15 . 1.341(3) ?
N2 H2A . 0.9000 ?
N2 H2B . 0.9000 ?
N3 C20 . 1.348(2) ?
N3 C24 . 1.358(2) ?
N4 C20 . 1.348(2) ?
N4 H4B . 0.9001 ?
N4 H4C . 0.8999 ?
C1 C2 . 1.489(2) ?
C2 C7 . 1.384(2) ?
C2 C3 . 1.387(3) ?
C3 C4 . 1.384(3) ?
C3 H3A . 0.9599 ?
C4 C5 . 1.366(4) ?
C4 H4A . 0.9599 ?
C5 C6 . 1.363(4) ?
C5 H5A . 0.9601 ?
C6 C7 . 1.384(3) ?
C6 H6A . 0.9600 ?
C7 H7A . 0.9600 ?
C8 C9 . 1.490(2) ?
C9 C14 . 1.382(2) ?
C9 C10 . 1.389(2) ?
C10 C11 . 1.382(2) ?
C10 H10A . 0.9601 ?
C11 C12 . 1.377(3) ?
C11 H11A . 0.9600 ?
C12 C13 . 1.376(3) ?
C12 H12A . 0.9600 ?
C13 C14 . 1.386(2) ?
C13 H13A . 0.9600 ?
C14 H14A . 0.9599 ?
C15 C16 . 1.403(3) ?
C16 C17 . 1.350(4) ?
C16 H16A . 0.9599 ?
C17 C18 . 1.374(4) ?
C17 H17A . 0.9599 ?
C18 C19 . 1.359(4) ?
C18 H18A . 0.9600 ?
C19 H19A . 0.9600 ?
C20 C21 . 1.402(2) ?
C21 C22 . 1.356(3) ?
C21 H21A . 0.9601 ?
C22 C23 . 1.392(3) ?
C22 H22A . 0.9600 ?
C23 C24 . 1.360(3) ?
C23 H23A . 0.9600 ?
C24 H24A . 0.9600 ?

loop_
_geom_hbond_atom_site_label_D
_geom_hbond_atom_site_label_H
_geom_hbond_atom_site_label_A
_geom_hbond_site_symmetry_A
_geom_hbond_distance_DH
_geom_hbond_distance_HA
_geom_hbond_distance_DA
_geom_hbond_angle_DHA
N2 H2A O2 5 0.90 2.13 2.9187(19) 146.4
N2 H2B O4 . 0.90 1.99 2.850(2) 160.7
N4 H4B O3 7 0.90 2.17 2.9790(18) 149.4
N4 H4C O1 . 0.90 2.08 2.954(2) 164.4

loop_
_geom_torsion_atom_site_label_1
_geom_torsion_atom_site_label_2
_geom_torsion_atom_site_label_3
_geom_torsion_atom_site_label_4
_geom_torsion
N3 Ni1 O1 C1 -174.16(9)
N1 Ni1 O1 C1 93.08(10)
O4 Ni1 O1 C1 -39.17(13)
O2 Ni1 O1 C1 1.95(9)
O3 Ni1 O1 C1 -81.81(9)
N3 Ni1 O2 C1 17.4(3)
N1 Ni1 O2 C1 -97.56(10)
O4 Ni1 O2 C1 157.43(9)
O1 Ni1 O2 C1 -1.96(9)
O3 Ni1 O2 C1 95.84(10)
C8 Ni1 O2 C1 126.72(10)
N3 Ni1 O3 C8 -100.01(9)
N1 Ni1 O3 C8 -5.1(3)
O4 Ni1 O3 C8 -3.20(8)
O2 Ni1 O3 C8 91.00(9)
O1 Ni1 O3 C8 152.53(9)
N3 Ni1 O4 C8 90.48(9)
N1 Ni1 O4 C8 -177.28(9)
O2 Ni1 O4 C8 -82.28(10)
O1 Ni1 O4 C8 -46.73(13)
O3 Ni1 O4 C8 3.19(8)
N3 Ni1 N1 C15 107.54(16)
O4 Ni1 N1 C15 10.91(17)
O2 Ni1 N1 C15 -82.63(16)
O1 Ni1 N1 C15 -144.93(15)
O3 Ni1 N1 C15 12.7(3)
N3 Ni1 N1 C19 -71.08(19)
O4 Ni1 N1 C19 -167.71(18)
O2 Ni1 N1 C19 98.75(18)
O1 Ni1 N1 C19 36.45(19)
O3 Ni1 N1 C19 -165.9(2)
N1 Ni1 N3 C20 111.99(13)
O4 Ni1 N3 C20 -143.08(12)
O2 Ni1 N3 C20 -3.3(3)
O1 Ni1 N3 C20 14.56(14)
O3 Ni1 N3 C20 -81.40(13)
N1 Ni1 N3 C24 -72.86(12)
O4 Ni1 N3 C24 32.07(12)
O2 Ni1 N3 C24 171.8(2)
O1 Ni1 N3 C24 -170.29(11)
O3 Ni1 N3 C24 93.75(12)
Ni1 O2 C1 O1 3.33(15)
Ni1 O2 C1 C2 -176.09(13)
Ni1 O1 C1 O2 -3.32(15)
Ni1 O1 C1 C2 176.10(13)
O2 C1 C2 C7 174.98(16)
O1 C1 C2 C7 -4.4(2)
O2 C1 C2 C3 -3.2(3)
O1 C1 C2 C3 177.42(17)
C7 C2 C3 C4 0.9(3)
C1 C2 C3 C4 179.1(2)
C2 C3 C4 C5 0.6(4)
C3 C4 C5 C6 -1.2(4)
C4 C5 C6 C7 0.3(4)
C5 C6 C7 C2 1.2(3)
C3 C2 C7 C6 -1.8(3)
C1 C2 C7 C6 179.99(18)
Ni1 O3 C8 O4 5.32(14)
Ni1 O3 C8 C9 -174.59(13)
Ni1 O4 C8 O3 -5.58(15)
Ni1 O4 C8 C9 174.33(12)
O3 C8 C9 C14 -13.9(2)
O4 C8 C9 C14 166.21(14)
O3 C8 C9 C10 166.46(15)
O4 C8 C9 C10 -13.4(2)
C14 C9 C10 C11 -0.1(2)
C8 C9 C10 C11 179.55(15)
C9 C10 C11 C12 -0.2(3)
C10 C11 C12 C13 0.0(3)
C11 C12 C13 C14 0.4(3)
C10 C9 C14 C13 0.5(2)
C8 C9 C14 C13 -179.10(14)
C12 C13 C14 C9 -0.7(3)
C19 N1 C15 N2 176.3(2)
Ni1 N1 C15 N2 -2.3(3)
C19 N1 C15 C16 -1.9(3)
Ni1 N1 C15 C16 179.50(17)
N1 C15 C16 C17 1.7(4)
N2 C15 C16 C17 -176.4(3)
C15 C16 C17 C18 -0.6(5)
C16 C17 C18 C19 -0.3(6)
C15 N1 C19 C18 1.0(4)
Ni1 N1 C19 C18 179.8(3)
C17 C18 C19 N1 0.1(5)
C24 N3 C20 N4 175.18(15)
Ni1 N3 C20 N4 -9.8(2)
C24 N3 C20 C21 -3.7(2)
Ni1 N3 C20 C21 171.34(12)
N4 C20 C21 C22 -175.94(17)
N3 C20 C21 C22 2.9(3)
C20 C21 C22 C23 -0.2(3)
C21 C22 C23 C24 -1.7(3)
C20 N3 C24 C23 1.9(3)
Ni1 N3 C24 C23 -173.69(14)
C22 C23 C24 N3 0.8(3)
